data_4503051
loop_
_publ_author_name
'Neels, Antonia'
'Mantero, D\'eborah Gonz\'alez'
'Stoeckli-Evans, Helen'

_publ_section_title
;
 Solid-State Synthesis of New Diimide Compounds: A Two-Step Reaction
 Followed by X-ray Powder Diffraction
;
_journal_issue 4
_journal_name_full 'Crystal Growth &amp; Design'
_journal_page_first 1147
_journal_paper_doi 10.1021/cg070058q
_journal_volume 8
_journal_year 2008
_chemical_compound_source synthesis
_chemical_formula_analytical 'C20 H10 N4 O4'
_chemical_formula_moiety 'C20 H10 N4 O4'
_chemical_formula_structural 'C20 H10 N4 O4'
_chemical_formula_sum 'C20 H10 N4 O4'
_chemical_formula_weight 370.32
_chemical_name_systematic ' ?'
_space_group_IT_number 64
_symmetry_cell_setting orthorhombic
_symmetry_space_group_name_Hall '-C 2ac 2'
_symmetry_space_group_name_H-M 'C m c a'
_audit_creation_date 2005-05-25T22:33
_audit_creation_method 'from EXP file using GSAS2CIF'
_audit_update_record ' 2005-05-25T22:33  Initial CIF as created by GSAS2CIF'
_cell_angle_alpha 90.0
_cell_angle_beta 90.0
_cell_angle_gamma 90.0
_cell_formula_units_Z 4
_cell_length_a 34.5859(16)
_cell_length_b 5.71316(9)
_cell_length_c 8.01550(9)
_cell_measurement_temperature 293
_cell_volume 1583.82(8)
_computing_data_collection 'WinXPow, Stoe & Cie (1997)'
_computing_data_reduction 'WinXPow, Stoe & Cie (1997)'
_computing_molecular_graphics PLATON04
_computing_publication_material GSAS
_computing_structure_refinement GSAS
_computing_structure_solution DASH
_diffrn_ambient_temperature 293
_diffrn_detector 'linear PSD'
_diffrn_measurement_device_type 'Stoe STADIP'
_diffrn_radiation_monochromator 'curved Ge111'
_diffrn_radiation_polarisn_ratio 0.6
_diffrn_radiation_probe x-ray
_diffrn_radiation_type 'Cu Kalpha1'
_diffrn_radiation_wavelength 1.54051
_diffrn_source X-rays
_diffrn_source_target Cu\Ka
_diffrn_source_type 'sealed tube'
_exptl_absorpt_coefficient_mu 0.938
_exptl_absorpt_correction_T_max 1.00000
_exptl_absorpt_correction_T_min 1.00000
_exptl_absorpt_process_details
;   GSAS Absorption/surface roughness correction: function number 0
 No correction is applied.
;
_exptl_crystal_density_diffrn 1.553
_pd_block_id 2005-05-25T22:33|2b|g|g
_pd_calc_method 'Rietveld Refinement'
_pd_char_colour white
_pd_char_particle_morphology powder
_pd_instr_location ' ?'
_pd_meas_2theta_range_inc 0.01
_pd_meas_2theta_range_max 99.99
_pd_meas_2theta_range_min 4.0
_pd_meas_number_of_points 9600
_pd_meas_scan_method step
_pd_phase_name 2b
_pd_prep_temperature 293
_pd_proc_2theta_range_inc 0.01
_pd_proc_2theta_range_max 99.97784
_pd_proc_2theta_range_min 3.98784
_pd_proc_info_datetime 2005-05-25T22:33:25
_pd_proc_info_excluded_regions
; data <8deg excluded - no reflections observed
data >80deg excluded - strong overlapp of reflections
;
_pd_proc_ls_background_function
;   GSAS Background function number 2 with 12 terms.
 Cosine Fourier series
      1:    515180.     2:   -876603.     3:    533051.     4:   -212509.    
      5:    50837.3     6:   -22054.1     7:    29549.4     8:   -19866.7    
      9:   -661.386    10:    9863.38    11:   -7119.67    12:    1987.76    
;
_pd_proc_ls_peak_cutoff 0.00100
_pd_proc_ls_pref_orient_corr
;   March-Dollase
 AXIS  1 Ratio=     1.247 Frac     1.000  h= 1.000  k= 0.000  l= 0.000
 AXIS  2 Ratio=     1.000 Frac     0.000  h= 0.000  k= 1.000  l= 1.000
 Prefered orientation correction range: Min=   0.51519, Max=   1.39321
;
_pd_proc_ls_profile_function
;
 CW Profile function number 2 with  18 terms
 Profile coefficients for Simpson's rule integration of pseudovoigt function
 C.J. Howard (1982). J. Appl. Cryst.,15,615-620.
 P. Thompson, D.E. Cox & J.B. Hastings (1987). J. Appl. Cryst.,20,79-83.
 Peak tails are ignored  where the intensity is below 0.0010 times the peak
   Aniso. broadening axis   0.0   0.0   1.0
;
_pd_proc_ls_prof_R_factor 0.0412
_pd_proc_ls_prof_wR_expected 0.0200
_pd_proc_ls_prof_wR_factor 0.0538
_pd_proc_number_of_points 9600
_pd_spec_mounting
;
capillary
;
_pd_spec_mount_mode transmission
_pd_spec_shape cylinder
_pd_spec_size_axial 0.5
_pd_spec_size_equat 5
_pd_spec_size_thick 0.5
_refine_diff_density_max 0.305
_refine_diff_density_min -0.315
_refine_ls_goodness_of_fit_all 2.77
_refine_ls_hydrogen_treatment constr
_refine_ls_matrix_type full
_refine_ls_number_parameters 41
_refine_ls_number_restraints 48
_refine_ls_R_Fsqd_factor 0.08185
_refine_ls_shift/su_max 0.04
_refine_ls_shift/su_mean 0.01
_reflns_d_resolution_high 1.201
_reflns_d_resolution_low 8.646
_reflns_limit_h_max 30
_reflns_limit_h_min 0
_reflns_limit_k_max 5
_reflns_limit_k_min 0
_reflns_limit_l_max 7
_reflns_limit_l_min 0
_reflns_number_observed 504
_cod_data_source_file cg070058q-file005.cif
_cod_data_source_block L-2b_publ
_cod_depositor_comments
;
The following automatic conversions were performed:

'_geom_bond_publ_flag' value 'N' changed to 'n' according to
/home/saulius/struct/CIF-dictionaries/cif_core.dic dictionary named
'cif_core.dic' version 2.4.1 from 2010-06-29 (25
times).

'_geom_angle_publ_flag' value 'N' changed to 'n' according
to /home/saulius/struct/CIF-dictionaries/cif_core.dic dictionary
named 'cif_core.dic' version 2.4.1 from 2010-06-29 (22 times).

Automatic conversion script
Id: cif_fix_values 1715 2011-07-08 13:25:40Z adriana 
;
_cod_database_code 4503051
_refine_ls_r_f_factor 0.0690
_gsas_exptl_extinct_corr_t_min 1.00000
_gsas_exptl_extinct_corr_t_max 1.00000

loop_
_symmetry_equiv_pos_site_id
_symmetry_equiv_pos_as_xyz
1 +x,+y,+z
2 -x,+y,+z
3 +x,-y+1/2,+z+1/2
4 -x,-y+1/2,+z+1/2
-1 -x,-y,-z
-2 +x,-y,-z
-3 -x,+y+1/2,-z+1/2
-4 +x,+y+1/2,-z+1/2
101 +x+1/2,+y+1/2,+z
102 -x+1/2,+y+1/2,+z
103 +x+1/2,-y,+z+1/2
104 -x+1/2,-y,+z+1/2
-101 -x+1/2,-y+1/2,-z
-102 +x+1/2,-y+1/2,-z
-103 -x+1/2,+y,-z+1/2
-104 +x+1/2,+y,-z+1/2

loop_
_atom_site_type_symbol
_atom_site_label
_atom_site_fract_x
_atom_site_fract_y
_atom_site_fract_z
_atom_site_occupancy
_atom_site_thermal_displace_type
_atom_site_U_iso_or_equiv
_atom_site_symmetry_multiplicity
C C1 0.5 0.2162(5) -0.0909(6) 1.0 Uiso 0.0294(9) 8
C C2 0.46653(4) 0.1029(5) -0.0455(5) 1.0 Uiso 0.0294(9) 16
C C3 0.42583(7) 0.1724(5) -0.0770(5) 1.0 Uiso 0.0294(9) 16
C C4 0.36123(7) 0.0 0.0 1.0 Uiso 0.0294(9) 8
C C5 0.34172(4) 0.1870(4) 0.0611(4) 1.0 Uiso 0.0294(9) 16
C C6 0.30042(4) 0.1821(4) 0.0664(4) 1.0 Uiso 0.0294(9) 16
N N1 0.40312(8) 0.0 0.0 1.0 Uiso 0.0430(27) 8
N N2 0.28147(9) 0.0 0.0 1.0 Uiso 0.0378(28) 8
O O1 0.41405(8) 0.3415(4) -0.14813(33) 1.0 Uiso 0.0215(11) 16
H H1 0.5 0.35222 -0.15422 1.0 Uiso 0.04 8
H H5 0.35373 0.31797 0.10788 1.0 Uiso 0.04 16
H H6 0.28843 0.31449 0.11306 1.0 Uiso 0.04 16

loop_
_atom_type_symbol
_atom_type_number_in_cell
_atom_type_scat_dispersion_real
_atom_type_scat_dispersion_imag
_atom_type_scat_Cromer_Mann_a1
_atom_type_scat_Cromer_Mann_a2
_atom_type_scat_Cromer_Mann_a3
_atom_type_scat_Cromer_Mann_a4
_atom_type_scat_Cromer_Mann_b1
_atom_type_scat_Cromer_Mann_b2
_atom_type_scat_Cromer_Mann_b3
_atom_type_scat_Cromer_Mann_b4
_atom_type_scat_Cromer_Mann_c
_atom_type_scat_source
C 80.0 0.017 0.009 2.31000 20.8439 1.02000 10.2075 1.58860 0.56870 0.86500 51.6512 0.21560 International_Tables_Vol_C
N 16.0 0.029 0.018 12.2126 0.00570 3.13220 9.89330 2.01250 28.9975 1.16630 0.58260 -11.529 International_Tables_Vol_C
O 16.0 0.047 0.032 3.04850 13.2771 2.28680 5.70110 1.54630 0.32390 0.86700 32.9089 0.25080 International_Tables_Vol_C
H 40.0 0.000 0.000 0.49300 10.5109 0.32291 26.1257 0.14019 3.14236 0.04081 57.7997 0.00304 International_Tables_Vol_C

loop_
_geom_angle_atom_site_label_1
_geom_angle_atom_site_label_2
_geom_angle_atom_site_label_3
_geom_angle
_geom_angle_site_symmetry_1
_geom_angle_site_symmetry_3
_geom_angle_publ_flag
C2 C1 C2 114.67(14) 1_555 2_655 n
C2 C1 H1 122.58(7) 1_555 1_555 n
C2 C1 H1 122.58(7) 2_655 1_555 n
C1 C2 C2 122.63(7) 1_555 -2_555 n
C1 C2 C3 128.88(12) 1_555 1_555 n
C2 C2 C3 108.48(8) -2_555 1_555 n
C2 C3 N1 105.57(16) 1_555 1_555 n
C2 C3 O1 128.43(24) 1_555 1_555 n
N1 C3 O1 125.96(25) 1_555 1_555 n
C5 C4 C5 120.29(20) 1_555 -2_555 n
C5 C4 N1 119.86(10) 1_555 1_555 n
C5 C4 N1 119.86(10) -2_555 1_555 n
C4 C5 C6 119.53(14) 1_555 1_555 n
C4 C5 H5 123.70(12) 1_555 1_555 n
C6 C5 H5 116.64(11) 1_555 1_555 n
C5 C6 N2 119.48(15) 1_555 1_555 n
C5 C6 H6 115.90(11) 1_555 1_555 n
N2 C6 H6 124.55(15) 1_555 1_555 n
C3 N1 C3 111.90(24) 1_555 -2_555 n
C3 N1 C4 124.05(12) 1_555 1_555 n
C3 N1 C4 124.05(12) -2_555 1_555 n
C6 N2 C6 121.45(25) 1_555 -2_555 n

loop_
_geom_bond_atom_site_label_1
_geom_bond_atom_site_label_2
_geom_bond_distance
_geom_bond_site_symmetry_2
_geom_bond_publ_flag
C1 C2 1.3749(11) 1_555 n
C1 C2 1.3749(11) 2_655 n
C1 H1 0.9286(11) 1_555 n
C2 C1 1.3749(11) 1_555 n
C2 C2 1.3838(19) -2_555 n
C2 C3 1.4842(22) 1_555 n
C2 H1 2.0317(9) 1_555 n
C3 C2 1.4842(22) 1_555 n
C3 N1 1.4029(20) 1_555 n
C3 O1 1.1938(19) 1_555 n
C4 C5 1.3555(13) 1_555 n
C4 C5 1.3555(13) -2_555 n
C4 N1 1.4490(23) 1_555 n
C5 C4 1.3555(13) 1_555 n
C5 C6 1.4292(16) 1_555 n
C5 H5 0.9342(11) 1_555 n
C6 C5 1.4292(16) 1_555 n
C6 N2 1.3400(16) 1_555 n
C6 H6 0.9398(11) 1_555 n
N1 C3 1.4029(20) 1_555 n
N1 C3 1.4029(20) -2_555 n
N1 C4 1.4490(23) 1_555 n
N2 C6 1.3400(16) 1_555 n
N2 C6 1.3400(16) -2_555 n
O1 C3 1.1938(19) 1_555 n
